data_7130766
loop_
_publ_author_name
'Kumar, Rohit'
'Pahar, Sanjukta'
'Chatterjee, Joy'
'Dash, Soumya Ranjan'
'Gonnade, Rajesh G.'
'Vanka, Kumar'
'Sen, Sakya Singha'

_publ_section_title
;
 Luminescent magnesium complexes with intra- and inter-ligand charge
 transfer
;
_journal_name_full 'Chemical Communications'
_journal_paper_doi 10.1039/D2CC04142A
_journal_year 2022
_chemical_formula_moiety 'C26 H30 Mg N4 O'
_chemical_formula_sum 'C26 H30 Mg N4 O'
_chemical_formula_weight 438.85
_space_group_crystal_system monoclinic
_space_group_IT_number 7
_space_group_name_Hall 'P -2yc'
_space_group_name_H-M_alt 'P 1 c 1'
_atom_sites_solution_hydrogens geom
_audit_creation_method SHELXL-2014/7
_audit_update_record
;
2022-07-12 deposited with the CCDC.	2022-09-23 downloaded from the CCDC.
;
_cell_angle_alpha 90
_cell_angle_beta 116.752(3)
_cell_angle_gamma 90
_cell_formula_units_Z 2
_cell_length_a 9.1371(8)
_cell_length_b 16.8002(17)
_cell_length_c 8.3053(8)
_cell_measurement_reflns_used 9464
_cell_measurement_temperature 100(2)
_cell_measurement_theta_max 25.90
_cell_measurement_theta_min 2.42
_cell_volume 1138.44(19)
_computing_cell_refinement 'SAINT (Bruker, 2016)'
_computing_data_collection 'APEX3 (Bruker, 2016)'
_computing_data_reduction 'SAINT (Bruker, 2016)'
_computing_molecular_graphics 'Bruker SHELXTL, Mercury 2020.20'
_computing_publication_material 'Bruker SHELXTL'
_computing_structure_refinement 'SHELXL-2018/3 (Sheldrick, 2018)'
_computing_structure_solution 'SHELXT 2014/5 (Sheldrick, 2014)'
_diffrn_ambient_temperature 100(2)
_diffrn_detector 'Photon II CPAD Area Detector'
_diffrn_detector_area_resol_mean 7.39
_diffrn_measured_fraction_theta_full 0.999
_diffrn_measured_fraction_theta_max 0.999
_diffrn_measurement_device '\k-geometry diffractometer'
_diffrn_measurement_device_type 'Bruker D8 VENTURE Kappa Duo PHOTON II CPAD'
_diffrn_measurement_method '\f and \w scans'
_diffrn_radiation_monochromator 'multilayer mirrors'
_diffrn_radiation_type MoK\a
_diffrn_radiation_wavelength 0.71073
_diffrn_reflns_av_R_equivalents 0.1075
_diffrn_reflns_av_unetI/netI 0.0467
_diffrn_reflns_Laue_measured_fraction_full 0.999
_diffrn_reflns_Laue_measured_fraction_max 0.999
_diffrn_reflns_limit_h_max 11
_diffrn_reflns_limit_h_min -11
_diffrn_reflns_limit_k_max 20
_diffrn_reflns_limit_k_min -20
_diffrn_reflns_limit_l_max 10
_diffrn_reflns_limit_l_min -10
_diffrn_reflns_number 57854
_diffrn_reflns_point_group_measured_fraction_full 0.994
_diffrn_reflns_point_group_measured_fraction_max 0.991
_diffrn_reflns_theta_full 25.242
_diffrn_reflns_theta_max 26.104
_diffrn_reflns_theta_min 2.496
_diffrn_source 'micro-focus sealed tube'
_diffrn_source_type 'Incoatech I\mS HB'
_exptl_absorpt_coefficient_mu 0.104
_exptl_absorpt_correction_T_max 0.0926
_exptl_absorpt_correction_T_min 0.0663
_exptl_absorpt_correction_type multi-scan
_exptl_absorpt_process_details 'SADABS (Bruker, 2016)'
_exptl_crystal_colour green
_exptl_crystal_density_diffrn 1.280
_exptl_crystal_description block
_exptl_crystal_F_000 468
_exptl_crystal_size_max 0.330
_exptl_crystal_size_mid 0.250
_exptl_crystal_size_min 0.120
_refine_diff_density_max 0.464
_refine_diff_density_min -0.238
_refine_diff_density_rms 0.058
_refine_ls_abs_structure_details
;
 Flack x determined using 1392 quotients [(I+)-(I-)]/[(I+)+(I-)]
 (Parsons, Flack and Wagner, Acta Cryst. B69 (2013) 249-259).
;
_refine_ls_abs_structure_Flack 0.07(16)
_refine_ls_extinction_method none
_refine_ls_goodness_of_fit_ref 1.141
_refine_ls_hydrogen_treatment constr
_refine_ls_matrix_type full
_refine_ls_number_parameters 543
_refine_ls_number_reflns 4503
_refine_ls_number_restraints 369
_refine_ls_restrained_S_all 1.130
_refine_ls_R_factor_all 0.0970
_refine_ls_R_factor_gt 0.0824
_refine_ls_shift/su_max 0.000
_refine_ls_shift/su_mean 0.000
_refine_ls_structure_factor_coef Fsqd
_refine_ls_weighting_details 'w=1/[\s^2^(Fo^2^)+(0.0371P)^2^+2.2251P] where P=(Fo^2^+2Fc^2^)/3'
_refine_ls_weighting_scheme calc
_refine_ls_wR_factor_gt 0.1595
_refine_ls_wR_factor_ref 0.1662
_reflns_Friedel_coverage 0.976
_reflns_Friedel_fraction_full 0.989
_reflns_Friedel_fraction_max 0.983
_reflns_number_gt 3863
_reflns_number_total 4503
_reflns_threshold_expression 'I > 2\s(I)'
_cod_data_source_file d2cc04142a2.cif
_cod_data_source_block Py2Mga
_cod_original_sg_symbol_H-M 'P c'
_cod_database_code 7130766
_shelx_shelxl_version_number 2014/7
_shelx_space_group_comment
;
The symmetry employed for this shelxl refinement is uniquely defined
by the following loop, which should always be used as a source of
symmetry information in preference to the above space-group names.
They are only intended as comments.
;
_shelx_estimated_absorpt_t_min 0.966
_shelx_estimated_absorpt_t_max 0.988

loop_
_space_group_symop_operation_xyz
'x, y, z'
'x, -y, z+1/2'

loop_
_atom_site_label
_atom_site_type_symbol
_atom_site_fract_x
_atom_site_fract_y
_atom_site_fract_z
_atom_site_U_iso_or_equiv
_atom_site_adp_type
_atom_site_occupancy
_atom_site_site_symmetry_order
_atom_site_calc_flag
_atom_site_refinement_flags_posn
_atom_site_refinement_flags_adp
_atom_site_refinement_flags_occupancy
_atom_site_disorder_assembly
_atom_site_disorder_group
N1 N 0.2659(18) 0.7455(11) 0.2698(19) 0.020(3) Uani 0.5 1 d . U P A 1
N2 N 0.451(2) 0.8686(12) 0.473(2) 0.017(2) Uani 0.5 1 d . U P A 1
C1 C 0.1912(19) 0.6837(10) 0.168(2) 0.028(4) Uani 0.5 1 d . U P A 1
H1 H 0.2444 0.6334 0.1993 0.034 Uiso 0.5 1 calc R U P A 1
C2 C 0.038(2) 0.6880(10) 0.018(2) 0.034(3) Uani 0.5 1 d . U P A 1
H2 H -0.0140 0.6419 -0.0506 0.040 Uiso 0.5 1 calc R U P A 1
C3 C -0.0371(18) 0.7643(9) -0.029(2) 0.036(4) Uani 0.5 1 d . U P A 1
H3 H -0.1394 0.7700 -0.1329 0.043 Uiso 0.5 1 calc R U P A 1
C4 C 0.0345(18) 0.8280(9) 0.072(2) 0.030(3) Uani 0.5 1 d . U P A 1
H4 H -0.0184 0.8783 0.0418 0.036 Uiso 0.5 1 calc R U P A 1
C5 C 0.1931(19) 0.8203(10) 0.227(2) 0.022(4) Uani 0.5 1 d . U P A 1
C6 C 0.286(2) 0.8852(12) 0.339(3) 0.019(4) Uani 0.5 1 d . U P A 1
C7 C 0.236(2) 0.9641(11) 0.349(3) 0.024(4) Uani 0.5 1 d . U P A 1
C8 C 0.384(2) 0.9964(10) 0.492(2) 0.022(4) Uani 0.5 1 d D U P A 1
H8 H 0.3983 1.0500 0.5323 0.027 Uiso 0.5 1 calc R U P A 1
C9 C 0.501(2) 0.9386(12) 0.559(3) 0.023(2) Uani 0.5 1 d D U P A 1
C10 C 0.076(2) 1.0036(11) 0.240(3) 0.046(5) Uani 0.5 1 d . U P A 1
H10A H 0.0774 1.0282 0.1332 0.070 Uiso 0.5 1 calc R U P A 1
H10B H 0.0574 1.0446 0.3122 0.070 Uiso 0.5 1 calc R U P A 1
H10C H -0.0117 0.9639 0.2013 0.070 Uiso 0.5 1 calc R U P A 1
C11 C 0.663(2) 0.9473(12) 0.695(2) 0.032(5) Uani 0.5 1 d . U P A 1
H11A H 0.7175 0.8953 0.7212 0.048 Uiso 0.5 1 calc R U P A 1
H11B H 0.6615 0.9685 0.8039 0.048 Uiso 0.5 1 calc R U P A 1
H11C H 0.7222 0.9841 0.6534 0.048 Uiso 0.5 1 calc R U P A 1
N1' N 0.285(2) 0.7457(12) 0.226(2) 0.027(4) Uani 0.5 1 d . U P A 2
N2' N 0.419(2) 0.8720(12) 0.434(2) 0.017(2) Uani 0.5 1 d . U P A 2
C1' C 0.2280(19) 0.6799(9) 0.117(2) 0.028(3) Uani 0.5 1 d . U P A 2
H1' H 0.2863 0.6312 0.1555 0.033 Uiso 0.5 1 calc R U P A 2
C2' C 0.0935(17) 0.6816(8) -0.0414(19) 0.024(3) Uani 0.5 1 d . U P A 2
H2' H 0.0540 0.6350 -0.1129 0.029 Uiso 0.5 1 calc R U P A 2
C3' C 0.0108(19) 0.7566(10) -0.099(2) 0.034(3) Uani 0.5 1 d . U P A 2
H3' H -0.0855 0.7601 -0.2110 0.041 Uiso 0.5 1 calc R U P A 2
C4' C 0.0705(17) 0.8229(9) 0.006(2) 0.027(3) Uani 0.5 1 d . U P A 2
H4' H 0.0179 0.8729 -0.0340 0.033 Uiso 0.5 1 calc R U P A 2
C5' C 0.2083(19) 0.8166(10) 0.171(2) 0.024(4) Uani 0.5 1 d . U P A 2
C6' C 0.277(2) 0.8806(13) 0.288(3) 0.025(5) Uani 0.5 1 d . U P A 2
C7' C 0.230(2) 0.9616(12) 0.284(3) 0.034(5) Uani 0.5 1 d . U P A 2
C8' C 0.337(2) 0.9960(11) 0.442(3) 0.024(4) Uani 0.5 1 d . U P A 2
H8' H 0.3288 1.0475 0.4838 0.028 Uiso 0.5 1 calc R U P A 2
C9' C 0.461(2) 0.9411(13) 0.528(3) 0.023(2) Uani 0.5 1 d . U P A 2
C10' C 0.077(2) 1.0022(10) 0.144(2) 0.036(4) Uani 0.5 1 d . U P A 2
H10D H 0.0843 1.0077 0.0309 0.054 Uiso 0.5 1 calc R U P A 2
H10E H 0.0663 1.0551 0.1882 0.054 Uiso 0.5 1 calc R U P A 2
H10F H -0.0197 0.9701 0.1241 0.054 Uiso 0.5 1 calc R U P A 2
C11' C 0.622(2) 0.9519(10) 0.715(2) 0.025(4) Uani 0.5 1 d . U P A 2
H11D H 0.6784 0.9007 0.7521 0.037 Uiso 0.5 1 calc R U P A 2
H11E H 0.5917 0.9711 0.8069 0.037 Uiso 0.5 1 calc R U P A 2
H11F H 0.6947 0.9906 0.6989 0.037 Uiso 0.5 1 calc R U P A 2
Mg1 Mg 0.4955(3) 0.75027(14) 0.4927(3) 0.0224(5) Uani 1 1 d . . . . .
N3 N 0.7304(17) 0.7530(9) 0.5034(18) 0.019(3) Uani 0.5 1 d . U P A 1
N4 N 0.556(6) 0.630(3) 0.534(6) 0.021(2) Uani 0.3 1 d D U P A 1
C12 C 0.812(2) 0.8149(10) 0.482(2) 0.018(4) Uani 0.4 1 d . U P A 1
H12 H 0.7653 0.8662 0.4745 0.021 Uiso 0.4 1 calc R U P A 1
C13 C 0.9542(17) 0.8110(8) 0.471(2) 0.031(3) Uani 0.55 1 d . U P A 1
H13 H 1.0012 0.8565 0.4450 0.037 Uiso 0.55 1 calc R U P A 1
C14 C 1.0293(17) 0.7364(8) 0.501(2) 0.036(3) Uani 0.55 1 d . U P A 1
H14 H 1.1296 0.7304 0.4939 0.044 Uiso 0.55 1 calc R U P A 1
C15 C 0.9598(19) 0.6719(9) 0.540(2) 0.022(3) Uani 0.45 1 d . U P A 1
H15 H 1.0181 0.6230 0.5752 0.026 Uiso 0.45 1 calc R U P A 1
C16 C 0.8023(19) 0.6779(9) 0.529(2) 0.023(4) Uani 0.5 1 d . U P A 1
C17 C 0.710(2) 0.6149(13) 0.556(3) 0.025(5) Uani 0.5 1 d . U P A 1
C18 C 0.757(3) 0.5342(15) 0.626(4) 0.038(6) Uani 0.4 1 d . U P A 1
C19 C 0.610(3) 0.5039(18) 0.618(4) 0.031(8) Uani 0.4 1 d D U P A 1
H19 H 0.5966 0.4524 0.6569 0.037 Uiso 0.4 1 calc R U P A 1
C20 C 0.486(3) 0.5610(18) 0.545(5) 0.030(2) Uani 0.4 1 d D U P A 1
C21 C 0.919(2) 0.4958(11) 0.671(3) 0.040(4) Uani 0.45 1 d . U P A 1
H21A H 0.9083 0.4378 0.6747 0.060 Uiso 0.45 1 calc R U P A 1
H21B H 1.0010 0.5146 0.7892 0.060 Uiso 0.45 1 calc R U P A 1
H21C H 0.9543 0.5097 0.5792 0.060 Uiso 0.45 1 calc R U P A 1
C22 C 0.3167(19) 0.5532(9) 0.524(2) 0.025(4) Uani 0.5 1 d D U P A 1
H22A H 0.2595 0.6042 0.4841 0.037 Uiso 0.5 1 calc R U P A 1
H22B H 0.3205 0.5380 0.6393 0.037 Uiso 0.5 1 calc R U P A 1
H22C H 0.2581 0.5122 0.4333 0.037 Uiso 0.5 1 calc R U P A 1
N3' N 0.7063(18) 0.7542(10) 0.438(2) 0.024(3) Uani 0.5 1 d . U P A 2
N4' N 0.556(2) 0.6293(11) 0.505(2) 0.021(2) Uani 0.7 1 d . U P A 2
C12' C 0.7708(18) 0.8206(8) 0.398(2) 0.037(3) Uani 0.6 1 d . U P A 2
H12' H 0.7228 0.8710 0.3963 0.045 Uiso 0.6 1 calc R U P A 2
C13' C 0.9011(19) 0.8169(9) 0.361(2) 0.025(3) Uani 0.45 1 d . U P A 2
H13' H 0.9372 0.8626 0.3224 0.030 Uiso 0.45 1 calc R U P A 2
C14' C 0.981(2) 0.7434(11) 0.383(2) 0.031(3) Uani 0.45 1 d . U P A 2
H14' H 1.0739 0.7395 0.3602 0.037 Uiso 0.45 1 calc R U P A 2
C15' C 0.9247(17) 0.6752(9) 0.438(2) 0.031(3) Uani 0.55 1 d . U P A 2
H15' H 0.9809 0.6258 0.4598 0.037 Uiso 0.55 1 calc R U P A 2
C16' C 0.782(2) 0.6843(10) 0.459(2) 0.024(4) Uani 0.5 1 d . U P A 2
C17' C 0.709(2) 0.6176(12) 0.505(2) 0.017(4) Uani 0.5 1 d . U P A 2
C18' C 0.7545(16) 0.5368(8) 0.5572(19) 0.024(3) Uani 0.6 1 d . U P A 2
C19' C 0.636(2) 0.5032(10) 0.589(2) 0.019(4) Uani 0.6 1 d . U P A 2
H19' H 0.6333 0.4493 0.6219 0.023 Uiso 0.6 1 calc R U P A 2
C20' C 0.520(2) 0.5587(12) 0.566(3) 0.030(2) Uani 0.6 1 d . U P A 2
C21' C 0.9084(19) 0.4941(9) 0.566(2) 0.035(3) Uani 0.55 1 d . U P A 2
H21D H 0.9028 0.4373 0.5897 0.052 Uiso 0.55 1 calc R U P A 2
H21E H 1.0069 0.5172 0.6636 0.052 Uiso 0.55 1 calc R U P A 2
H21F H 0.9126 0.5007 0.4512 0.052 Uiso 0.55 1 calc R U P A 2
C22' C 0.3682(19) 0.5499(9) 0.585(2) 0.025(4) Uani 0.5 1 d . U P A 2
H22D H 0.3199 0.6025 0.5803 0.037 Uiso 0.5 1 calc R U P A 2
H22E H 0.3934 0.5246 0.7011 0.037 Uiso 0.5 1 calc R U P A 2
H22F H 0.2903 0.5167 0.4869 0.037 Uiso 0.5 1 calc R U P A 2
O1 O 0.4957(6) 0.7499(3) 0.7429(7) 0.0341(11) Uani 1 1 d . . . . .
C23 C 0.400(4) 0.7966(18) 0.817(4) 0.027(8) Uani 0.35 1 d . U P B 1
H23A H 0.3043 0.7666 0.8113 0.032 Uiso 0.35 1 calc R U P B 1
H23B H 0.3635 0.8488 0.7566 0.032 Uiso 0.35 1 calc R U P B 1
C24 C 0.5418(18) 0.8052(8) 1.018(2) 0.028(3) Uani 0.5 1 d D U P B 1
H24A H 0.6227 0.8461 1.0256 0.033 Uiso 0.5 1 calc R U P B 1
H24B H 0.4964 0.8194 1.1025 0.033 Uiso 0.5 1 calc R U P B 1
C25 C 0.6182(19) 0.7235(8) 1.0588(19) 0.029(3) Uani 0.5 1 d D U P B 1
H25A H 0.5572 0.6867 1.1000 0.035 Uiso 0.5 1 calc R U P B 1
H25B H 0.7345 0.7254 1.1500 0.035 Uiso 0.5 1 calc R U P B 1
C26 C 0.600(7) 0.701(3) 0.875(5) 0.037(15) Uani 0.2 1 d D U P B 1
H26A H 0.7094 0.7029 0.8762 0.045 Uiso 0.2 1 calc R U P B 1
H26B H 0.5598 0.6454 0.8471 0.045 Uiso 0.2 1 calc R U P B 1
C23' C 0.431(2) 0.8118(10) 0.814(2) 0.034(5) Uani 0.65 1 d . U P B 2
H23C H 0.5157 0.8528 0.8750 0.040 Uiso 0.65 1 calc R U P B 2
H23D H 0.3359 0.8377 0.7141 0.040 Uiso 0.65 1 calc R U P B 2
C24' C 0.381(2) 0.7785(9) 0.938(2) 0.034(4) Uani 0.5 1 d . U P B 2
H24C H 0.2599 0.7755 0.8855 0.041 Uiso 0.5 1 calc R U P B 2
H24D H 0.4226 0.8104 1.0505 0.041 Uiso 0.5 1 calc R U P B 2
C25' C 0.458(2) 0.6944(10) 0.976(3) 0.042(4) Uani 0.5 1 d . U P B 2
H25C H 0.5200 0.6853 1.1076 0.051 Uiso 0.5 1 calc R U P B 2
H25D H 0.3711 0.6533 0.9246 0.051 Uiso 0.5 1 calc R U P B 2
C26' C 0.5657(16) 0.6909(7) 0.8916(16) 0.037(3) Uani 0.8 1 d . U P B 2
H26C H 0.5662 0.6369 0.8441 0.044 Uiso 0.8 1 calc R U P B 2
H26D H 0.6792 0.7054 0.9782 0.044 Uiso 0.8 1 calc R U P B 2

loop_
_atom_site_aniso_label
_atom_site_aniso_U_11
_atom_site_aniso_U_22
_atom_site_aniso_U_33
_atom_site_aniso_U_23
_atom_site_aniso_U_13
_atom_site_aniso_U_12
N1 0.021(5) 0.016(5) 0.023(5) -0.002(4) 0.010(4) -0.001(3)
N2 0.016(4) 0.014(3) 0.017(4) 0.000(3) 0.005(3) 0.000(3)
C1 0.033(5) 0.024(5) 0.027(5) 0.003(4) 0.013(4) -0.002(4)
C2 0.036(5) 0.032(5) 0.036(5) 0.001(4) 0.018(4) -0.005(4)
C3 0.035(5) 0.034(5) 0.037(5) 0.002(4) 0.015(4) 0.000(4)
C4 0.033(5) 0.030(5) 0.028(5) 0.001(4) 0.016(4) -0.002(4)
C5 0.022(5) 0.022(5) 0.022(5) 0.003(4) 0.009(4) 0.001(4)
C6 0.022(6) 0.015(5) 0.018(6) -0.002(4) 0.007(4) 0.002(4)
C7 0.026(5) 0.021(5) 0.023(5) 0.000(4) 0.010(4) 0.008(4)
C8 0.022(6) 0.015(5) 0.024(6) -0.002(4) 0.006(4) 0.000(4)
C9 0.023(4) 0.019(3) 0.024(4) 0.000(2) 0.008(3) -0.001(3)
C10 0.047(5) 0.045(5) 0.047(5) 0.001(3) 0.020(3) 0.003(3)
C11 0.033(5) 0.030(5) 0.033(5) -0.002(3) 0.015(3) -0.002(3)
N1' 0.030(5) 0.022(5) 0.028(5) -0.001(4) 0.014(4) -0.005(4)
N2' 0.016(4) 0.014(3) 0.017(4) 0.000(3) 0.005(3) 0.000(3)
C1' 0.029(5) 0.024(5) 0.033(5) 0.000(4) 0.016(4) -0.002(4)
C2' 0.024(4) 0.025(5) 0.027(5) -0.003(4) 0.015(4) -0.006(4)
C3' 0.034(5) 0.036(5) 0.035(5) -0.004(4) 0.017(4) -0.003(4)
C4' 0.026(5) 0.032(5) 0.027(5) -0.003(4) 0.015(4) 0.000(4)
C5' 0.025(5) 0.025(5) 0.024(5) -0.003(4) 0.013(4) -0.002(4)
C6' 0.024(6) 0.024(6) 0.025(6) 0.000(4) 0.010(4) 0.003(4)
C7' 0.036(6) 0.030(6) 0.034(6) -0.001(4) 0.013(4) 0.006(4)
C8' 0.024(6) 0.019(5) 0.025(6) 0.002(4) 0.007(4) 0.001(4)
C9' 0.023(4) 0.019(3) 0.024(4) 0.000(2) 0.008(3) -0.001(3)
C10' 0.038(5) 0.034(5) 0.035(5) 0.000(3) 0.016(3) 0.005(3)
C11' 0.024(5) 0.023(5) 0.026(5) -0.002(3) 0.011(3) -0.002(3)
Mg1 0.0206(9) 0.0114(8) 0.0349(12) -0.0006(9) 0.0123(9) 0.0002(8)
N3 0.019(4) 0.018(4) 0.018(5) 0.001(4) 0.006(4) -0.002(3)
N4 0.024(3) 0.017(2) 0.021(4) 0.000(3) 0.009(3) -0.0022(19)
C12 0.019(5) 0.015(5) 0.016(5) -0.003(4) 0.006(4) -0.001(4)
C13 0.031(5) 0.027(4) 0.031(5) -0.001(4) 0.012(4) -0.001(3)
C14 0.036(5) 0.035(5) 0.039(5) 0.000(4) 0.017(4) 0.003(4)
C15 0.025(5) 0.023(5) 0.019(5) 0.001(4) 0.010(4) 0.001(4)
C16 0.023(5) 0.021(5) 0.022(5) 0.003(4) 0.009(4) 0.001(4)
C17 0.030(6) 0.021(6) 0.026(6) 0.000(4) 0.013(4) 0.000(4)
C18 0.040(7) 0.036(7) 0.037(7) -0.001(5) 0.017(5) 0.006(4)
C19 0.033(9) 0.026(9) 0.035(9) -0.001(4) 0.016(5) -0.001(4)
C20 0.030(4) 0.026(3) 0.032(4) -0.001(2) 0.012(3) -0.002(3)
C21 0.049(8) 0.027(7) 0.041(8) -0.001(6) 0.019(6) 0.020(6)
C22 0.025(4) 0.023(4) 0.026(4) 0.002(3) 0.010(3) -0.004(3)
N3' 0.025(5) 0.022(5) 0.024(5) 0.003(4) 0.012(4) -0.006(4)
N4' 0.024(3) 0.017(2) 0.021(4) 0.000(3) 0.009(3) -0.0022(19)
C12' 0.040(5) 0.029(5) 0.040(5) 0.000(4) 0.015(4) -0.005(4)
C13' 0.025(5) 0.022(5) 0.025(5) 0.004(4) 0.010(4) -0.007(4)
C14' 0.032(5) 0.034(5) 0.030(5) 0.002(4) 0.016(4) -0.004(4)
C15' 0.030(5) 0.032(5) 0.034(5) -0.001(4) 0.017(4) 0.001(4)
C16' 0.025(5) 0.025(5) 0.024(5) -0.001(4) 0.012(4) -0.004(4)
C17' 0.019(5) 0.015(5) 0.016(5) 0.001(4) 0.006(4) 0.005(3)
C18' 0.025(4) 0.019(4) 0.023(5) 0.001(4) 0.008(4) 0.008(3)
C19' 0.027(5) 0.011(5) 0.021(5) 0.001(3) 0.012(4) 0.001(3)
C20' 0.030(4) 0.026(3) 0.032(4) -0.001(2) 0.012(3) -0.002(3)
C21' 0.048(7) 0.026(6) 0.026(6) 0.000(5) 0.012(5) 0.015(5)
C22' 0.025(4) 0.022(4) 0.024(4) 0.000(3) 0.009(3) -0.001(3)
O1 0.040(3) 0.026(2) 0.037(3) 0.006(2) 0.018(2) 0.016(2)
C23 0.026(9) 0.025(9) 0.029(9) 0.001(4) 0.011(5) 0.002(4)
C24 0.029(5) 0.022(4) 0.031(5) 0.002(4) 0.013(4) 0.003(3)
C25 0.030(5) 0.021(5) 0.032(5) 0.000(4) 0.011(4) 0.003(4)
C26 0.035(16) 0.037(16) 0.038(16) 0.002(5) 0.016(8) 0.001(5)
C23' 0.031(6) 0.034(6) 0.039(6) 0.000(4) 0.018(4) 0.007(4)
C24' 0.035(5) 0.031(5) 0.035(5) 0.002(4) 0.015(4) 0.004(4)
C25' 0.045(5) 0.037(5) 0.042(5) 0.001(4) 0.017(4) 0.003(4)
C26' 0.036(5) 0.036(5) 0.038(5) 0.011(3) 0.017(4) 0.009(3)

loop_
_atom_type_symbol
_atom_type_description
_atom_type_scat_dispersion_real
_atom_type_scat_dispersion_imag
_atom_type_scat_source
C C 0.0033 0.0016 'International Tables Vol C Tables 4.2.6.8 and 6.1.1.4'
H H 0.0000 0.0000 'International Tables Vol C Tables 4.2.6.8 and 6.1.1.4'
N N 0.0061 0.0033 'International Tables Vol C Tables 4.2.6.8 and 6.1.1.4'
O O 0.0106 0.0060 'International Tables Vol C Tables 4.2.6.8 and 6.1.1.4'
Mg Mg 0.0486 0.0363 'International Tables Vol C Tables 4.2.6.8 and 6.1.1.4'

loop_
_geom_angle_atom_site_label_1
_geom_angle_atom_site_label_2
_geom_angle_atom_site_label_3
_geom_angle
_geom_angle_site_symmetry_1
_geom_angle_site_symmetry_3
_geom_angle_publ_flag
C1 N1 C5 119.9(14) . . ?
C1 N1 Mg1 128.6(13) . . ?
C5 N1 Mg1 111.5(12) . . ?
C9 N2 C6 103.3(16) . . ?
C9 N2 Mg1 144.0(13) . . ?
C6 N2 Mg1 110.8(13) . . ?
N1 C1 C2 123.6(16) . . ?
N1 C1 H1 118.2 . . ?
C2 C1 H1 118.2 . . ?
C1 C2 C3 117.1(15) . . ?
C1 C2 H2 121.5 . . ?
C3 C2 H2 121.5 . . ?
C4 C3 C2 120.8(14) . . ?
C4 C3 H3 119.6 . . ?
C2 C3 H3 119.6 . . ?
C3 C4 C5 119.9(14) . . ?
C3 C4 H4 120.0 . . ?
C5 C4 H4 120.0 . . ?
N1 C5 C6 116.4(14) . . ?
N1 C5 C4 118.6(14) . . ?
C6 C5 C4 124.9(15) . . ?
C7 C6 C5 129.5(17) . . ?
C7 C6 N2 112.7(17) . . ?
C5 C6 N2 117.6(16) . . ?
C7 C6 Mg1 151.7(13) . . ?
C5 C6 Mg1 76.7(10) . . ?
N2 C6 Mg1 41.2(10) . . ?
C6 C7 C8 101.1(14) . . ?
C6 C7 C10 129.4(17) . . ?
C8 C7 C10 129.5(16) . . ?
C9 C8 C7 109.9(16) . . ?
C9 C8 H8 125.1 . . ?
C7 C8 H8 125.1 . . ?
N2 C9 C8 112.9(16) . . ?
N2 C9 C11 120.0(17) . . ?
C8 C9 C11 126.9(19) . . ?
C7 C10 H10A 109.5 . . ?
C7 C10 H10B 109.5 . . ?
H10A C10 H10B 109.5 . . ?
C7 C10 H10C 109.5 . . ?
H10A C10 H10C 109.5 . . ?
H10B C10 H10C 109.5 . . ?
C9 C11 H11A 109.5 . . ?
C9 C11 H11B 109.5 . . ?
H11A C11 H11B 109.5 . . ?
C9 C11 H11C 109.5 . . ?
H11A C11 H11C 109.5 . . ?
H11B C11 H11C 109.5 . . ?
C5' N1' C1' 120.0(15) . . ?
C5' N1' Mg1 113.5(12) . . ?
C1' N1' Mg1 126.6(13) . . ?
C6' N2' C9' 109.9(18) . . ?
C6' N2' Mg1 113.4(15) . . ?
C9' N2' Mg1 135.0(13) . . ?
C2' C1' N1' 122.6(15) . . ?
C2' C1' H1' 118.7 . . ?
N1' C1' H1' 118.7 . . ?
C1' C2' C3' 117.5(13) . . ?
C1' C2' H2' 121.2 . . ?
C3' C2' H2' 121.2 . . ?
C4' C3' C2' 120.1(14) . . ?
C4' C3' H3' 119.9 . . ?
C2' C3' H3' 119.9 . . ?
C3' C4' C5' 119.5(15) . . ?
C3' C4' H4' 120.3 . . ?
C5' C4' H4' 120.3 . . ?
N1' C5' C4' 120.3(16) . . ?
N1' C5' C6' 116.1(16) . . ?
C4' C5' C6' 123.6(16) . . ?
N2' C6' C5' 120.2(19) . . ?
N2' C6' C7' 106.6(19) . . ?
C5' C6' C7' 133.2(18) . . ?
C8' C7' C6' 107.8(17) . . ?
C8' C7' C10' 124.0(17) . . ?
C6' C7' C10' 127.7(17) . . ?
C7' C8' C9' 106.4(17) . . ?
C7' C8' H8' 126.8 . . ?
C9' C8' H8' 126.8 . . ?
N2' C9' C8' 108.6(17) . . ?
N2' C9' C11' 123.7(16) . . ?
C8' C9' C11' 127.6(18) . . ?
C7' C10' H10D 109.5 . . ?
C7' C10' H10E 109.5 . . ?
H10D C10' H10E 109.5 . . ?
C7' C10' H10F 109.5 . . ?
H10D C10' H10F 109.5 . . ?
H10E C10' H10F 109.5 . . ?
C9' C11' H11D 109.5 . . ?
C9' C11' H11E 109.5 . . ?
H11D C11' H11E 109.5 . . ?
C9' C11' H11F 109.5 . . ?
H11D C11' H11F 109.5 . . ?
H11E C11' H11F 109.5 . . ?
N2 Mg1 N4 175.3(13) . . ?
N2 Mg1 O1 89.6(6) . . ?
N4 Mg1 O1 87.2(12) . . ?
N2 Mg1 N1 83.1(7) . . ?
N4 Mg1 N1 101.4(13) . . ?
O1 Mg1 N1 115.8(5) . . ?
O1 Mg1 N4' 93.8(5) . . ?
N2 Mg1 N3 98.4(7) . . ?
N4 Mg1 N3 79.8(14) . . ?
O1 Mg1 N3 114.6(4) . . ?
N1 Mg1 N3 129.6(6) . . ?
O1 Mg1 N2' 94.7(5) . . ?
N4' Mg1 N2' 170.8(6) . . ?
O1 Mg1 N3' 127.6(4) . . ?
N4' Mg1 N3' 78.4(7) . . ?
N2' Mg1 N3' 98.9(7) . . ?
O1 Mg1 N1' 128.2(5) . . ?
N4' Mg1 N1' 96.3(7) . . ?
N2' Mg1 N1' 75.8(7) . . ?
N3' Mg1 N1' 104.2(6) . . ?
N2 Mg1 C6 28.0(6) . . ?
N4 Mg1 C6 156.2(13) . . ?
O1 Mg1 C6 98.5(4) . . ?
N1 Mg1 C6 55.4(6) . . ?
N3 Mg1 C6 117.6(6) . . ?
C12 N3 C16 118.1(14) . . ?
C12 N3 Mg1 128.9(12) . . ?
C16 N3 Mg1 112.9(11) . . ?
C20 N4 C17 108(4) . . ?
C20 N4 Mg1 139(4) . . ?
C17 N4 Mg1 113(2) . . ?
N3 C12 C13 125.6(16) . . ?
N3 C12 H12 117.2 . . ?
C13 C12 H12 117.2 . . ?
C12 C13 C14 116.5(14) . . ?
C12 C13 H13 121.8 . . ?
C14 C13 H13 121.8 . . ?
C15 C14 C13 120.6(13) . . ?
C15 C14 H14 119.7 . . ?
C13 C14 H14 119.7 . . ?
C14 C15 C16 119.9(14) . . ?
C14 C15 H15 120.0 . . ?
C16 C15 H15 120.0 . . ?
N3 C16 C15 118.4(14) . . ?
N3 C16 C17 114.9(15) . . ?
C15 C16 C17 126.5(15) . . ?
N4 C17 C16 119(2) . . ?
N4 C17 C18 110(2) . . ?
C16 C17 C18 131.1(19) . . ?
C19 C18 C17 102(2) . . ?
C19 C18 C21 132(2) . . ?
C17 C18 C21 126(2) . . ?
C20 C19 C18 110(3) . . ?
C20 C19 H19 125.1 . . ?
C18 C19 H19 125.1 . . ?
N4 C20 C19 108(3) . . ?
N4 C20 C22 125(3) . . ?
C19 C20 C22 126(2) . . ?
C18 C21 H21A 109.5 . . ?
C18 C21 H21B 109.5 . . ?
H21A C21 H21B 109.5 . . ?
C18 C21 H21C 109.5 . . ?
H21A C21 H21C 109.5 . . ?
H21B C21 H21C 109.5 . . ?
C20 C22 H22A 109.5 . . ?
C20 C22 H22B 109.5 . . ?
H22A C22 H22B 109.5 . . ?
C20 C22 H22C 109.5 . . ?
H22A C22 H22C 109.5 . . ?
H22B C22 H22C 109.5 . . ?
C16' N3' C12' 119.8(14) . . ?
C16' N3' Mg1 113.7(11) . . ?
C12' N3' Mg1 126.4(12) . . ?
C20' N4' C17' 106.1(18) . . ?
C20' N4' Mg1 138.4(16) . . ?
C17' N4' Mg1 112.1(12) . . ?
C13' C12' N3' 122.1(14) . . ?
C13' C12' H12' 118.9 . . ?
N3' C12' H12' 118.9 . . ?
C12' C13' C14' 118.2(14) . . ?
C12' C13' H13' 120.9 . . ?
C14' C13' H13' 120.9 . . ?
C13' C14' C15' 120.5(14) . . ?
C13' C14' H14' 119.7 . . ?
C15' C14' H14' 119.7 . . ?
C16' C15' C14' 116.5(14) . . ?
C16' C15' H15' 121.7 . . ?
C14' C15' H15' 121.7 . . ?
N3' C16' C15' 122.4(15) . . ?
N3' C16' C17' 116.6(15) . . ?
C15' C16' C17' 121.0(15) . . ?
N4' C17' C18' 106.5(16) . . ?
N4' C17' C16' 117.8(16) . . ?
C18' C17' C16' 135.6(16) . . ?
C19' C18' C17' 107.9(13) . . ?
C19' C18' C21' 126.1(13) . . ?
C17' C18' C21' 126.0(13) . . ?
C18' C19' C20' 109.1(14) . . ?
C18' C19' H19' 125.4 . . ?
C20' C19' H19' 125.4 . . ?
C19' C20' N4' 110.1(18) . . ?
C19' C20' C22' 128.8(18) . . ?
N4' C20' C22' 120.9(17) . . ?
C18' C21' H21D 109.5 . . ?
C18' C21' H21E 109.5 . . ?
H21D C21' H21E 109.5 . . ?
C18' C21' H21F 109.5 . . ?
H21D C21' H21F 109.5 . . ?
H21E C21' H21F 109.5 . . ?
C20' C22' H22D 109.5 . . ?
C20' C22' H22E 109.5 . . ?
H22D C22' H22E 109.5 . . ?
C20' C22' H22F 109.5 . . ?
H22D C22' H22F 109.5 . . ?
H22E C22' H22F 109.5 . . ?
C23' O1 C26' 104.1(9) . . ?
C26 O1 C23 108.5(19) . . ?
C26 O1 Mg1 119.3(15) . . ?
C23' O1 Mg1 126.1(7) . . ?
C26' O1 Mg1 129.8(6) . . ?
C23 O1 Mg1 132.2(12) . . ?
O1 C23 C24 97.3(17) . . ?
O1 C23 H23A 112.3 . . ?
C24 C23 H23A 112.3 . . ?
O1 C23 H23B 112.3 . . ?
C24 C23 H23B 112.3 . . ?
H23A C23 H23B 109.9 . . ?
C25 C24 C23 103.2(15) . . ?
C25 C24 H24A 111.1 . . ?
C23 C24 H24A 111.1 . . ?
C25 C24 H24B 111.1 . . ?
C23 C24 H24B 111.1 . . ?
H24A C24 H24B 109.1 . . ?
C24 C25 C26 100(2) . . ?
C24 C25 H25A 111.8 . . ?
C26 C25 H25A 111.8 . . ?
C24 C25 H25B 111.8 . . ?
C26 C25 H25B 111.8 . . ?
H25A C25 H25B 109.5 . . ?
O1 C26 C25 112(3) . . ?
O1 C26 H26A 109.2 . . ?
C25 C26 H26A 109.2 . . ?
O1 C26 H26B 109.2 . . ?
C25 C26 H26B 109.2 . . ?
H26A C26 H26B 107.9 . . ?
C24' C23' O1 109.8(13) . . ?
C24' C23' H23C 109.7 . . ?
O1 C23' H23C 109.7 . . ?
C24' C23' H23D 109.7 . . ?
O1 C23' H23D 109.7 . . ?
H23C C23' H23D 108.2 . . ?
C23' C24' C25' 104.1(14) . . ?
C23' C24' H24C 110.9 . . ?
C25' C24' H24C 110.9 . . ?
C23' C24' H24D 110.9 . . ?
C25' C24' H24D 110.9 . . ?
H24C C24' H24D 109.0 . . ?
C26' C25' C24' 106.6(14) . . ?
C26' C25' H25C 110.4 . . ?
C24' C25' H25C 110.4 . . ?
C26' C25' H25D 110.4 . . ?
C24' C25' H25D 110.4 . . ?
H25C C25' H25D 108.6 . . ?
C25' C26' O1 104.0(11) . . ?
C25' C26' H26C 110.9 . . ?
O1 C26' H26C 110.9 . . ?
C25' C26' H26D 110.9 . . ?
O1 C26' H26D 110.9 . . ?
H26C C26' H26D 109.0 . . ?

loop_
_geom_bond_atom_site_label_1
_geom_bond_atom_site_label_2
_geom_bond_distance
_geom_bond_site_symmetry_2
_geom_bond_publ_flag
N1 C1 1.32(2) . ?
N1 C5 1.39(2) . ?
N1 Mg1 2.083(14) . ?
N2 C9 1.34(3) . ?
N2 C6 1.44(2) . ?
N2 Mg1 2.02(2) . ?
C1 C2 1.40(2) . ?
C1 H1 0.9500 . ?
C2 C3 1.42(2) . ?
C2 H2 0.9500 . ?
C3 C4 1.33(2) . ?
C3 H3 0.9500 . ?
C4 C5 1.45(2) . ?
C4 H4 0.9500 . ?
C5 C6 1.44(3) . ?
C6 C7 1.42(3) . ?
C6 Mg1 2.867(19) . ?
C7 C8 1.44(2) . ?
C7 C10 1.49(2) . ?
C8 C9 1.36(2) . ?
C8 H8 0.9500 . ?
C9 C11 1.41(3) . ?
C10 H10A 0.9800 . ?
C10 H10B 0.9800 . ?
C10 H10C 0.9800 . ?
C11 H11A 0.9800 . ?
C11 H11B 0.9800 . ?
C11 H11C 0.9800 . ?
N1' C5' 1.35(3) . ?
N1' C1' 1.38(2) . ?
N1' Mg1 2.186(16) . ?
N2' C6' 1.32(2) . ?
N2' C9' 1.36(3) . ?
N2' Mg1 2.14(2) . ?
C1' C2' 1.34(2) . ?
C1' H1' 0.9500 . ?
C2' C3' 1.44(2) . ?
C2' H2' 0.9500 . ?
C3' C4' 1.37(2) . ?
C3' H3' 0.9500 . ?
C4' C5' 1.39(2) . ?
C4' H4' 0.9500 . ?
C5' C6' 1.40(3) . ?
C6' C7' 1.42(3) . ?
C7' C8' 1.36(3) . ?
C7' C10' 1.52(2) . ?
C8' C9' 1.38(2) . ?
C8' H8' 0.9500 . ?
C9' C11' 1.59(2) . ?
C10' H10D 0.9800 . ?
C10' H10E 0.9800 . ?
C10' H10F 0.9800 . ?
C11' H11D 0.9800 . ?
C11' H11E 0.9800 . ?
C11' H11F 0.9800 . ?
Mg1 N4 2.07(5) . ?
Mg1 O1 2.078(5) . ?
Mg1 N4' 2.10(2) . ?
Mg1 N3 2.107(14) . ?
Mg1 N3' 2.171(15) . ?
N3 C12 1.34(2) . ?
N3 C16 1.39(2) . ?
N4 C20 1.35(3) . ?
N4 C17 1.36(6) . ?
C12 C13 1.35(2) . ?
C12 H12 0.9500 . ?
C13 C14 1.40(2) . ?
C13 H13 0.9500 . ?
C14 C15 1.37(2) . ?
C14 H14 0.9500 . ?
C15 C16 1.40(2) . ?
C15 H15 0.9500 . ?
C16 C17 1.43(3) . ?
C17 C18 1.46(3) . ?
C18 C19 1.42(4) . ?
C18 C21 1.50(3) . ?
C19 C20 1.39(3) . ?
C19 H19 0.9500 . ?
C20 C22 1.48(2) . ?
C21 H21A 0.9800 . ?
C21 H21B 0.9800 . ?
C21 H21C 0.9800 . ?
C22 H22A 0.9800 . ?
C22 H22B 0.9800 . ?
C22 H22C 0.9800 . ?
N3' C16' 1.33(2) . ?
N3' C12' 1.37(2) . ?
N4' C20' 1.39(2) . ?
N4' C17' 1.41(3) . ?
C12' C13' 1.36(2) . ?
C12' H12' 0.9500 . ?
C13' C14' 1.40(2) . ?
C13' H13' 0.9500 . ?
C14' C15' 1.41(2) . ?
C14' H14' 0.9500 . ?
C15' C16' 1.40(2) . ?
C15' H15' 0.9500 . ?
C16' C17' 1.44(3) . ?
C17' C18' 1.43(2) . ?
C18' C19' 1.35(2) . ?
C18' C21' 1.550(19) . ?
C19' C20' 1.36(2) . ?
C19' H19' 0.9500 . ?
C20' C22' 1.48(2) . ?
C21' H21D 0.9800 . ?
C21' H21E 0.9800 . ?
C21' H21F 0.9800 . ?
C22' H22D 0.9800 . ?
C22' H22E 0.9800 . ?
C22' H22F 0.9800 . ?
O1 C26 1.36(5) . ?
O1 C23' 1.449(17) . ?
O1 C26' 1.486(13) . ?
O1 C23 1.50(3) . ?
C23 C24 1.60(3) . ?
C23 H23A 0.9900 . ?
C23 H23B 0.9900 . ?
C24 C25 1.507(16) . ?
C24 H24A 0.9900 . ?
C24 H24B 0.9900 . ?
C25 C26 1.51(3) . ?
C25 H25A 0.9900 . ?
C25 H25B 0.9900 . ?
C26 H26A 0.9900 . ?
C26 H26B 0.9900 . ?
C23' C24' 1.42(2) . ?
C23' H23C 0.9900 . ?
C23' H23D 0.9900 . ?
C24' C25' 1.55(2) . ?
C24' H24C 0.9900 . ?
C24' H24D 0.9900 . ?
C25' C26' 1.45(2) . ?
C25' H25C 0.9900 . ?
C25' H25D 0.9900 . ?
C26' H26C 0.9900 . ?
C26' H26D 0.9900 . ?

loop_
_geom_torsion_atom_site_label_1
_geom_torsion_atom_site_label_2
_geom_torsion_atom_site_label_3
_geom_torsion_atom_site_label_4
_geom_torsion
_geom_torsion_site_symmetry_1
_geom_torsion_site_symmetry_2
_geom_torsion_site_symmetry_3
_geom_torsion_site_symmetry_4
_geom_torsion_publ_flag
C5 N1 C1 C2 -1(3) . . . . ?
Mg1 N1 C1 C2 -178.1(13) . . . . ?
N1 C1 C2 C3 2(3) . . . . ?
C1 C2 C3 C4 -2(3) . . . . ?
C2 C3 C4 C5 2(3) . . . . ?
C1 N1 C5 C6 -176.8(16) . . . . ?
Mg1 N1 C5 C6 1(2) . . . . ?
C1 N1 C5 C4 1(3) . . . . ?
Mg1 N1 C5 C4 178.1(12) . . . . ?
C3 C4 C5 N1 -1(2) . . . . ?
C3 C4 C5 C6 175.9(17) . . . . ?
N1 C5 C6 C7 -168.3(19) . . . . ?
C4 C5 C6 C7 15(3) . . . . ?
N1 C5 C6 N2 5(3) . . . . ?
C4 C5 C6 N2 -171.8(17) . . . . ?
N1 C5 C6 Mg1 -0.6(14) . . . . ?
C4 C5 C6 Mg1 -177.7(17) . . . . ?
C9 N2 C6 C7 -2(2) . . . . ?
Mg1 N2 C6 C7 165.9(14) . . . . ?
C9 N2 C6 C5 -176.9(19) . . . . ?
Mg1 N2 C6 C5 -9(2) . . . . ?
C9 N2 C6 Mg1 -168(2) . . . . ?
C5 C6 C7 C8 177(2) . . . . ?
N2 C6 C7 C8 3(2) . . . . ?
Mg1 C6 C7 C8 23(3) . . . . ?
C5 C6 C7 C10 -4(3) . . . . ?
N2 C6 C7 C10 -178.3(19) . . . . ?
Mg1 C6 C7 C10 -159(2) . . . . ?
C6 C7 C8 C9 -3(2) . . . . ?
C10 C7 C8 C9 178(2) . . . . ?
C6 N2 C9 C8 0(3) . . . . ?
Mg1 N2 C9 C8 -161(2) . . . . ?
C6 N2 C9 C11 -176(2) . . . . ?
Mg1 N2 C9 C11 23(4) . . . . ?
C7 C8 C9 N2 2(3) . . . . ?
C7 C8 C9 C11 178(2) . . . . ?
C5' N1' C1' C2' -3(3) . . . . ?
Mg1 N1' C1' C2' 176.8(12) . . . . ?
N1' C1' C2' C3' 2(2) . . . . ?
C1' C2' C3' C4' 0(2) . . . . ?
C2' C3' C4' C5' -2(2) . . . . ?
C1' N1' C5' C4' 1(3) . . . . ?
Mg1 N1' C5' C4' -178.6(13) . . . . ?
C1' N1' C5' C6' -178.4(16) . . . . ?
Mg1 N1' C5' C6' 2(2) . . . . ?
C3' C4' C5' N1' 1(3) . . . . ?
C3' C4' C5' C6' -179.5(17) . . . . ?
C9' N2' C6' C5' -179.0(19) . . . . ?
Mg1 N2' C6' C5' -12(3) . . . . ?
C9' N2' C6' C7' 3(3) . . . . ?
Mg1 N2' C6' C7' 170.6(14) . . . . ?
N1' C5' C6' N2' 6(3) . . . . ?
C4' C5' C6' N2' -172.8(19) . . . . ?
N1' C5' C6' C7' -176(2) . . . . ?
C4' C5' C6' C7' 4(4) . . . . ?
N2' C6' C7' C8' -7(2) . . . . ?
C5' C6' C7' C8' 175(2) . . . . ?
N2' C6' C7' C10' -179(2) . . . . ?
C5' C6' C7' C10' 3(4) . . . . ?
C6' C7' C8' C9' 8(2) . . . . ?
C10' C7' C8' C9' -179.0(19) . . . . ?
C6' N2' C9' C8' 2(3) . . . . ?
Mg1 N2' C9' C8' -161.5(17) . . . . ?
C6' N2' C9' C11' 179(2) . . . . ?
Mg1 N2' C9' C11' 15(4) . . . . ?
C7' C8' C9' N2' -7(2) . . . . ?
C7' C8' C9' C11' 177(2) . . . . ?
C16 N3 C12 C13 5(3) . . . . ?
Mg1 N3 C12 C13 -172.3(13) . . . . ?
N3 C12 C13 C14 -6(3) . . . . ?
C12 C13 C14 C15 0(2) . . . . ?
C13 C14 C15 C16 8(2) . . . . ?
C12 N3 C16 C15 3(2) . . . . ?
Mg1 N3 C16 C15 -179.3(12) . . . . ?
C12 N3 C16 C17 178.3(15) . . . . ?
Mg1 N3 C16 C17 -4.3(19) . . . . ?
C14 C15 C16 N3 -9(2) . . . . ?
C14 C15 C16 C17 176.3(17) . . . . ?
C20 N4 C17 C16 173(3) . . . . ?
Mg1 N4 C17 C16 -7(4) . . . . ?
C20 N4 C17 C18 -14(4) . . . . ?
Mg1 N4 C17 C18 167(2) . . . . ?
N3 C16 C17 N4 7(3) . . . . ?
C15 C16 C17 N4 -178(3) . . . . ?
N3 C16 C17 C18 -164(2) . . . . ?
C15 C16 C17 C18 11(4) . . . . ?
N4 C17 C18 C19 7(3) . . . . ?
C16 C17 C18 C19 179(2) . . . . ?
N4 C17 C18 C21 -179(3) . . . . ?
C16 C17 C18 C21 -7(4) . . . . ?
C17 C18 C19 C20 2(3) . . . . ?
C21 C18 C19 C20 -172(3) . . . . ?
C17 N4 C20 C19 15(4) . . . . ?
Mg1 N4 C20 C19 -166(4) . . . . ?
C17 N4 C20 C22 -179(3) . . . . ?
Mg1 N4 C20 C22 0(7) . . . . ?
C18 C19 C20 N4 -10(4) . . . . ?
C18 C19 C20 C22 -176(3) . . . . ?
C16' N3' C12' C13' 7(3) . . . . ?
Mg1 N3' C12' C13' -178.4(12) . . . . ?
N3' C12' C13' C14' -6(2) . . . . ?
C12' C13' C14' C15' 1(3) . . . . ?
C13' C14' C15' C16' 4(2) . . . . ?
C12' N3' C16' C15' -1(3) . . . . ?
Mg1 N3' C16' C15' -176.9(13) . . . . ?
C12' N3' C16' C17' 178.4(15) . . . . ?
Mg1 N3' C16' C17' 3(2) . . . . ?
C14' C15' C16' N3' -4(3) . . . . ?
C14' C15' C16' C17' 176.6(16) . . . . ?
C20' N4' C17' C18' 3(2) . . . . ?
Mg1 N4' C17' C18' 166.2(10) . . . . ?
C20' N4' C17' C16' -175.7(16) . . . . ?
Mg1 N4' C17' C16' -13(2) . . . . ?
N3' C16' C17' N4' 6(2) . . . . ?
C15' C16' C17' N4' -173.7(16) . . . . ?
N3' C16' C17' C18' -171.9(18) . . . . ?
C15' C16' C17' C18' 8(3) . . . . ?
N4' C17' C18' C19' -0.6(19) . . . . ?
C16' C17' C18' C19' 177.9(19) . . . . ?
N4' C17' C18' C21' 176.4(14) . . . . ?
C16' C17' C18' C21' -5(3) . . . . ?
C17' C18' C19' C20' -2(2) . . . . ?
C21' C18' C19' C20' -179.2(16) . . . . ?
C18' C19' C20' N4' 4(2) . . . . ?
C18' C19' C20' C22' 180(2) . . . . ?
C17' N4' C20' C19' -5(2) . . . . ?
Mg1 N4' C20' C19' -160.7(16) . . . . ?
C17' N4' C20' C22' 179.5(18) . . . . ?
Mg1 N4' C20' C22' 23(3) . . . . ?
C26 O1 C23 C24 35(3) . . . . ?
Mg1 O1 C23 C24 -144.2(10) . . . . ?
O1 C23 C24 C25 -42.6(19) . . . . ?
C23 C24 C25 C26 35(3) . . . . ?
C23 O1 C26 C25 -15(4) . . . . ?
Mg1 O1 C26 C25 164(2) . . . . ?
C24 C25 C26 O1 -14(4) . . . . ?
C26' O1 C23' C24' -29.9(17) . . . . ?
Mg1 O1 C23' C24' 152.6(10) . . . . ?
O1 C23' C24' C25' 13.4(19) . . . . ?
C23' C24' C25' C26' 8.6(18) . . . . ?
C24' C25' C26' O1 -26.1(15) . . . . ?
C23' O1 C26' C25' 34.0(14) . . . . ?
Mg1 O1 C26' C25' -148.5(9) . . . . ?
